data_7114143
loop_
_publ_author_name
'Hoffmann, Reinhard W.'
'Hettche, Frank'
'Harms, Klaus'

_publ_section_title
;
 Energies and selectivities for anion binding as a function of host
 conformational preorganisationElectronic supplementary information (ESI)
 available: NMR data and binding isotherms. See
 http://www.rsc.org/suppdata/cc/b2/b200605g/
;
_journal_issue 7
_journal_name_full 'Chemical Communications'
_journal_page_first 782
_journal_paper_doi 10.1039/b200605g
_journal_year 2002
_chemical_formula_sum 'C54 H82 N9 O6.5'
_chemical_formula_weight 961.29
_chemical_name_systematic
; 
? 
;
_space_group_IT_number 1
_symmetry_cell_setting triclinic
_symmetry_space_group_name_Hall 'P 1'
_symmetry_space_group_name_H-M 'P 1'
_atom_sites_solution_hydrogens geom
_atom_sites_solution_primary direct
_atom_sites_solution_secondary difmap
_audit_creation_method SHELXL-97
_cell_angle_alpha 103.119(12)
_cell_angle_beta 90.298(12)
_cell_angle_gamma 102.334(10)
_cell_formula_units_Z 2
_cell_length_a 9.3553(8)
_cell_length_b 15.9882(15)
_cell_length_c 19.585(2)
_cell_measurement_temperature 193(2)
_cell_volume 2782.7(5)
_computing_molecular_graphics 'DIAMOND 2.1'
_computing_structure_refinement 'SHELXL-97 (Sheldrick, 1997)'
_computing_structure_solution 'SHELXD (Sheldrick, 2001)'
_diffrn_ambient_temperature 193(2)
_diffrn_measured_fraction_theta_full 0.931
_diffrn_measured_fraction_theta_max 0.931
_diffrn_measurement_device_type 'STOE IPDS'
_diffrn_radiation_monochromator graphite
_diffrn_radiation_source 'fine-focus sealed tube'
_diffrn_radiation_type MoK\a
_diffrn_radiation_wavelength 0.71073
_diffrn_reflns_av_R_equivalents 0.1326
_diffrn_reflns_av_sigmaI/netI 0.3409
_diffrn_reflns_limit_h_max 11
_diffrn_reflns_limit_h_min -11
_diffrn_reflns_limit_k_max 19
_diffrn_reflns_limit_k_min -19
_diffrn_reflns_limit_l_max 24
_diffrn_reflns_limit_l_min -24
_diffrn_reflns_number 34183
_diffrn_reflns_theta_full 25.91
_diffrn_reflns_theta_max 25.91
_diffrn_reflns_theta_min 2.14
_exptl_absorpt_coefficient_mu 0.076
_exptl_absorpt_correction_T_max 0.9924
_exptl_absorpt_correction_T_min 0.9775
_exptl_crystal_density_diffrn 1.147
_exptl_crystal_density_method 'not measured'
_exptl_crystal_F_000 1042
_exptl_crystal_size_max 0.30
_exptl_crystal_size_mid 0.20
_exptl_crystal_size_min 0.10
_refine_diff_density_max 0.293
_refine_diff_density_min -0.215
_refine_diff_density_rms 0.037
_refine_ls_abs_structure_details 'Flack H D (1983), Acta Cryst. A39, 876-881'
_refine_ls_abs_structure_Flack 2.4(12)
_refine_ls_extinction_method none
_refine_ls_goodness_of_fit_ref 0.666
_refine_ls_hydrogen_treatment mixed
_refine_ls_matrix_type full
_refine_ls_number_parameters 1264
_refine_ls_number_reflns 20133
_refine_ls_number_restraints 193
_refine_ls_restrained_S_all 0.668
_refine_ls_R_factor_all 0.2217
_refine_ls_R_factor_gt 0.0575
_refine_ls_shift/su_max 0.000
_refine_ls_shift/su_mean 0.000
_refine_ls_structure_factor_coef Fsqd
_refine_ls_weighting_details 'calc w=1/[\s^2^(Fo^2^)+(0.0000P)^2^+0.0000P] where P=(Fo^2^+2Fc^2^)/3'
_refine_ls_weighting_scheme calc
_refine_ls_wR_factor_gt 0.0686
_refine_ls_wR_factor_ref 0.1017
_reflns_number_gt 5375
_reflns_number_total 20133
_reflns_threshold_expression >2sigma(I)
_cod_duplicate_entry 1100269
_cod_data_source_file b200605g.txt
_cod_data_source_block ms1
_cod_depositor_comments
;
The following automatic conversions were performed:

'_symmetry_cell_setting' value 'Triclinic' changed to 'triclinic'
according to
/usr/data/users/saulius/automatic-downloads/retrospective/RSC/lib/dictionaries/cif_core.dic
dictionary named 'cif_core.dic' version 2.4.2 from 2011-04-26.

Automatic conversion script
Id: cif_fix_values 2281 2013-09-26 08:29:07Z andrius 
;
_cod_original_cell_volume 2782.6(5)
_cod_original_formula_sum 'C54 H82 N9 O6.50'
_cod_database_code 7114143

loop_
_symmetry_equiv_pos_as_xyz
'x, y, z'

loop_
_atom_site_label
_atom_site_type_symbol
_atom_site_fract_x
_atom_site_fract_y
_atom_site_fract_z
_atom_site_U_iso_or_equiv
_atom_site_adp_type
_atom_site_occupancy
_atom_site_symmetry_multiplicity
_atom_site_calc_flag
_atom_site_refinement_flags
C1 C -0.1406(8) -0.6434(5) 0.3222(4) 0.047(2) Uani 1 1 d .
C2 C -0.1615(8) -0.6998(6) 0.4270(4) 0.048(2) Uani 1 1 d .
C3 C -0.3436(8) -0.6230(5) 0.3990(4) 0.041(2) Uani 1 1 d .
C4 C -0.3159(8) -0.5565(5) 0.2944(4) 0.051(2) Uani 1 1 d U
H4 H -0.2479 -0.5549 0.2552 0.061 Uiso 1 1 calc R
C5 C -0.4723(8) -0.5966(5) 0.2624(4) 0.050(2) Uani 1 1 d U
H5A H -0.5407 -0.5962 0.3008 0.060 Uiso 1 1 calc R
H5B H -0.4986 -0.5592 0.2326 0.060 Uiso 1 1 calc R
C6 C -0.4929(8) -0.6898(5) 0.2187(3) 0.0432(19) Uani 1 1 d U
H6 H -0.4371 -0.7219 0.2436 0.052 Uiso 1 1 calc R
C7 C -0.6523(8) -0.7343(5) 0.2149(4) 0.058(2) Uani 1 1 d U
H7A H -0.6861 -0.7257 0.2633 0.069 Uiso 1 1 calc R
H7B H -0.7077 -0.7039 0.1889 0.069 Uiso 1 1 calc R
C9 C -0.6677(8) -0.8874(6) 0.2171(4) 0.043(2) Uani 1 1 d .
C11 C -0.6903(10) -1.0452(6) 0.2025(5) 0.068(3) Uani 1 1 d U
C12 C -0.6491(10) -1.0450(7) 0.2700(5) 0.091(3) Uani 1 1 d U
H12 H -0.6426 -0.9932 0.3061 0.109 Uiso 1 1 calc R
C13 C -0.6171(16) -1.1189(8) 0.2860(7) 0.163(7) Uani 1 1 d U
H13 H -0.5900 -1.1171 0.3332 0.196 Uiso 1 1 calc R
C14 C -0.623(2) -1.1951(10) 0.2353(9) 0.187(8) Uani 1 1 d U
C15 C -0.6608(19) -1.1941(8) 0.1654(7) 0.174(7) Uani 1 1 d U
H15 H -0.6585 -1.2446 0.1292 0.208 Uiso 1 1 calc R
C16 C -0.7015(12) -1.1216(6) 0.1469(6) 0.107(4) Uani 1 1 d U
H16 H -0.7341 -1.1237 0.1004 0.129 Uiso 1 1 calc R
C17 C -0.537(3) -1.2788(10) 0.2398(12) 0.304(13) Uani 1 1 d DU
H17A H -0.5294 -1.3170 0.1931 0.365 Uiso 1 1 calc R
H17B H -0.4396 -1.2572 0.2650 0.365 Uiso 1 1 calc R
C18 C -0.626(3) -1.313(2) 0.273(2) 0.66(3) Uani 1 1 d DU
H18A H -0.6206 -1.3749 0.2543 0.787 Uiso 1 1 calc R
H18B H -0.5705 -1.2959 0.3190 0.787 Uiso 1 1 calc R
C19 C -0.745(3) -1.3243(13) 0.293(2) 0.78(4) Uani 1 1 d DU
H19A H -0.7524 -1.2619 0.3070 0.932 Uiso 1 1 calc R
H19B H -0.7230 -1.3391 0.3373 0.932 Uiso 1 1 calc R
C20 C -0.873(3) -1.357(2) 0.2864(16) 0.62(3) Uani 1 1 d DU
H20A H -0.9247 -1.3207 0.3203 0.927 Uiso 1 1 calc R
H20B H -0.8888 -1.4161 0.2950 0.927 Uiso 1 1 calc R
H20C H -0.9101 -1.3607 0.2386 0.927 Uiso 1 1 calc R
C21 C -0.3011(10) -0.4597(5) 0.3392(4) 0.085(3) Uani 1 1 d U
H21A H -0.2016 -0.4373 0.3609 0.128 Uiso 1 1 calc R
H21B H -0.3718 -0.4595 0.3759 0.128 Uiso 1 1 calc R
H21C H -0.3206 -0.4222 0.3087 0.128 Uiso 1 1 calc R
C22 C -0.4380(9) -0.6956(5) 0.1469(4) 0.065(2) Uani 1 1 d U
H22A H -0.3318 -0.6723 0.1504 0.097 Uiso 1 1 calc R
H22B H -0.4860 -0.6611 0.1225 0.097 Uiso 1 1 calc R
H22C H -0.4601 -0.7572 0.1207 0.097 Uiso 1 1 calc R
C23 C 0.0624(7) -0.6987(5) 0.3619(4) 0.045(2) Uani 1 1 d U
H23 H 0.1036 -0.6755 0.3212 0.055 Uiso 1 1 calc R
C24 C 0.1585(7) -0.6479(5) 0.4265(4) 0.049(2) Uani 1 1 d U
H24A H 0.2611 -0.6515 0.4170 0.059 Uiso 1 1 calc R
H24B H 0.1298 -0.6772 0.4654 0.059 Uiso 1 1 calc R
C25 C 0.1534(8) -0.5497(5) 0.4517(4) 0.052(2) Uani 1 1 d U
H25 H 0.0481 -0.5461 0.4542 0.062 Uiso 1 1 calc R
C26 C 0.2253(7) -0.5108(5) 0.5231(4) 0.056(2) Uani 1 1 d U
H26A H 0.1842 -0.5484 0.5552 0.067 Uiso 1 1 calc R
H26B H 0.3316 -0.5093 0.5212 0.067 Uiso 1 1 calc R
C28 C 0.3093(9) -0.3519(6) 0.5556(4) 0.053(2) Uani 1 1 d .
C30 C 0.3571(8) -0.1891(5) 0.5639(4) 0.0441(19) Uani 1 1 d U
C31 C 0.4847(8) -0.1617(5) 0.6063(4) 0.050(2) Uani 1 1 d U
H31 H 0.5141 -0.1995 0.6320 0.060 Uiso 1 1 calc R
C32 C 0.5675(8) -0.0794(6) 0.6104(4) 0.062(2) Uani 1 1 d U
H32 H 0.6556 -0.0601 0.6394 0.074 Uiso 1 1 calc R
C33 C 0.5258(9) -0.0224(6) 0.5731(5) 0.070(2) Uani 1 1 d U
C34 C 0.3964(9) -0.0523(6) 0.5301(4) 0.070(2) Uani 1 1 d U
H34 H 0.3652 -0.0149 0.5045 0.084 Uiso 1 1 calc R
C35 C 0.3139(9) -0.1371(5) 0.5252(4) 0.058(2) Uani 1 1 d U
H35 H 0.2278 -0.1586 0.4949 0.070 Uiso 1 1 calc R
C36 C 0.6234(11) 0.0751(6) 0.5793(6) 0.128(4) Uani 1 1 d U
H36A H 0.5931 0.1010 0.5418 0.154 Uiso 1 1 calc R
H36B H 0.7286 0.0741 0.5759 0.154 Uiso 1 1 calc R
C37 C 0.5933(18) 0.1305(8) 0.6558(7) 0.211(9) Uani 1 1 d U
H37A H 0.4860 0.1160 0.6605 0.253 Uiso 1 1 calc R
H37B H 0.6379 0.1065 0.6909 0.253 Uiso 1 1 calc R
C38 C 0.631(2) 0.2079(9) 0.6735(8) 0.210(9) Uani 1 1 d U
H38A H 0.5757 0.2322 0.6424 0.252 Uiso 1 1 calc R
H38B H 0.7354 0.2231 0.6626 0.252 Uiso 1 1 calc R
C39 C 0.6201(14) 0.2575(8) 0.7461(6) 0.162(6) Uani 1 1 d U
H39A H 0.6589 0.3204 0.7497 0.243 Uiso 1 1 calc R
H39B H 0.6768 0.2371 0.7786 0.243 Uiso 1 1 calc R
H39C H 0.5171 0.2479 0.7579 0.243 Uiso 1 1 calc R
C40 C 0.0552(8) -0.7990(4) 0.3443(4) 0.058(2) Uani 1 1 d U
H40A H -0.0131 -0.8279 0.3035 0.086 Uiso 1 1 calc R
H40B H 0.0212 -0.8230 0.3847 0.086 Uiso 1 1 calc R
H40C H 0.1529 -0.8097 0.3336 0.086 Uiso 1 1 calc R
C41 C 0.2216(10) -0.4988(6) 0.3972(4) 0.083(3) Uani 1 1 d U
H41A H 0.1670 -0.5242 0.3517 0.124 Uiso 1 1 calc R
H41B H 0.3241 -0.5033 0.3923 0.124 Uiso 1 1 calc R
H41C H 0.2170 -0.4368 0.4129 0.124 Uiso 1 1 calc R
C42 C -0.3656(8) -0.6829(5) 0.5038(4) 0.047(2) Uani 1 1 d U
H42 H -0.3095 -0.7172 0.5264 0.056 Uiso 1 1 calc R
C43 C -0.3632(8) -0.5992(5) 0.5562(4) 0.053(2) Uani 1 1 d U
H43A H -0.4110 -0.6135 0.5984 0.064 Uiso 1 1 calc R
H43B H -0.4227 -0.5652 0.5363 0.064 Uiso 1 1 calc R
C44 C -0.2104(7) -0.5402(5) 0.5793(3) 0.0436(19) Uani 1 1 d U
H44 H -0.1579 -0.5334 0.5358 0.052 Uiso 1 1 calc R
C45 C -0.2155(8) -0.4471(5) 0.6221(3) 0.056(2) Uani 1 1 d U
H45A H -0.2766 -0.4526 0.6627 0.067 Uiso 1 1 calc R
H45B H -0.1151 -0.4156 0.6408 0.067 Uiso 1 1 calc R
C47 C -0.1899(8) -0.3458(5) 0.5428(4) 0.044(2) Uani 1 1 d .
C49 C -0.2030(9) -0.2389(6) 0.4711(4) 0.053(2) Uani 1 1 d U
C50 C -0.0713(9) -0.2356(7) 0.4425(4) 0.079(3) Uani 1 1 d U
H50 H -0.0117 -0.2746 0.4493 0.095 Uiso 1 1 calc R
C51 C -0.0236(11) -0.1717(8) 0.4019(6) 0.110(4) Uani 1 1 d U
H51 H 0.0699 -0.1675 0.3826 0.133 Uiso 1 1 calc R
C52 C -0.1145(16) -0.1139(7) 0.3895(6) 0.113(4) Uani 1 1 d U
C53 C -0.2400(17) -0.1261(8) 0.4149(7) 0.152(6) Uani 1 1 d U
H53 H -0.3052 -0.0916 0.4053 0.182 Uiso 1 1 calc R
C54 C -0.2875(11) -0.1844(7) 0.4545(5) 0.112(4) Uani 1 1 d U
H54 H -0.3829 -0.1882 0.4716 0.135 Uiso 1 1 calc R
C55 C -0.0520(16) -0.0521(8) 0.3456(6) 0.150(5) Uani 1 1 d U
H55A H -0.0869 0.0030 0.3615 0.180 Uiso 1 1 calc R
H55B H 0.0560 -0.0373 0.3532 0.180 Uiso 1 1 calc R
C56 C -0.089(2) -0.0856(9) 0.2719(7) 0.189(8) Uani 1 1 d U
H56A H -0.1888 -0.0762 0.2647 0.227 Uiso 1 1 calc R
H56B H -0.0231 -0.0449 0.2486 0.227 Uiso 1 1 calc R
C57 C -0.091(2) -0.1667(10) 0.2330(7) 0.241(10) Uani 1 1 d U
H57A H -0.1651 -0.2072 0.2529 0.289 Uiso 1 1 calc R
H57B H 0.0052 -0.1789 0.2438 0.289 Uiso 1 1 calc R
C58 C -0.1161(16) -0.1970(9) 0.1569(6) 0.190(7) Uani 1 1 d U
H58A H -0.1131 -0.2594 0.1426 0.286 Uiso 1 1 calc R
H58B H -0.0398 -0.1626 0.1340 0.286 Uiso 1 1 calc R
H58C H -0.2123 -0.1892 0.1430 0.286 Uiso 1 1 calc R
C59 C -0.5194(8) -0.7401(5) 0.4849(4) 0.071(3) Uani 1 1 d U
H59A H -0.5144 -0.7942 0.4504 0.106 Uiso 1 1 calc R
H59B H -0.5802 -0.7077 0.4648 0.106 Uiso 1 1 calc R
H59C H -0.5627 -0.7550 0.5272 0.106 Uiso 1 1 calc R
C60 C -0.1201(8) -0.5809(5) 0.6217(4) 0.071(3) Uani 1 1 d U
H60A H -0.0220 -0.5428 0.6331 0.106 Uiso 1 1 calc R
H60B H -0.1121 -0.6389 0.5942 0.106 Uiso 1 1 calc R
H60C H -0.1680 -0.5872 0.6652 0.106 Uiso 1 1 calc R
C101 C -0.7913(8) -0.9033(5) -0.1261(4) 0.0349(19) Uani 1 1 d .
C102 C -0.8192(8) -0.9647(5) -0.0225(4) 0.041(2) Uani 1 1 d .
C103 C -1.0350(8) -0.9790(5) -0.0985(3) 0.037(2) Uani 1 1 d .
C104 C -1.0073(7) -0.9199(4) -0.2042(3) 0.0351(18) Uani 1 1 d U
H104 H -0.9225 -0.8913 -0.2280 0.042 Uiso 1 1 calc R
C105 C -1.0795(7) -1.0045(4) -0.2561(3) 0.0378(18) Uani 1 1 d U
H10A H -1.1085 -0.9895 -0.2998 0.045 Uiso 1 1 calc R
H10B H -1.1704 -1.0315 -0.2364 0.045 Uiso 1 1 calc R
C106 C -0.9852(7) -1.0744(4) -0.2757(3) 0.0397(18) Uani 1 1 d U
H106 H -0.9441 -1.0820 -0.2308 0.048 Uiso 1 1 calc R
C107 C -1.0810(8) -1.1654(5) -0.3146(3) 0.048(2) Uani 1 1 d U
H10C H -1.1428 -1.1562 -0.3522 0.058 Uiso 1 1 calc R
H10D H -1.0152 -1.2031 -0.3373 0.058 Uiso 1 1 calc R
C109 C -1.1182(9) -1.2583(5) -0.2324(4) 0.042(2) Uani 1 1 d .
C111 C -1.1830(8) -1.3669(5) -0.1609(4) 0.0459(19) Uani 1 1 d U
C112 C -1.0652(8) -1.3412(5) -0.1135(4) 0.051(2) Uani 1 1 d U
H112 H -1.0020 -1.2846 -0.1073 0.062 Uiso 1 1 calc R
C113 C -1.0405(9) -1.4000(6) -0.0746(4) 0.068(2) Uani 1 1 d U
H113 H -0.9601 -1.3830 -0.0408 0.082 Uiso 1 1 calc R
C114 C -1.1335(11) -1.4852(7) -0.0846(5) 0.073(3) Uani 1 1 d U
C115 C -1.2460(9) -1.5070(6) -0.1339(4) 0.067(2) Uani 1 1 d U
H115 H -1.3073 -1.5643 -0.1419 0.080 Uiso 1 1 calc R
C116 C -1.2762(9) -1.4501(6) -0.1730(4) 0.061(2) Uani 1 1 d U
H116 H -1.3569 -1.4670 -0.2065 0.073 Uiso 1 1 calc R
C117 C -1.1034(11) -1.5480(7) -0.0406(5) 0.118(4) Uani 1 1 d U
H11A H -1.1233 -1.6085 -0.0706 0.141 Uiso 1 1 calc R
H11B H -0.9984 -1.5316 -0.0248 0.141 Uiso 1 1 calc R
C118 C -1.1910(13) -1.5477(7) 0.0209(5) 0.116(4) Uani 1 1 d U
H11C H -1.1689 -1.5926 0.0442 0.139 Uiso 1 1 calc R
H11D H -1.2957 -1.5665 0.0044 0.139 Uiso 1 1 calc R
C119 C -1.171(2) -1.4633(10) 0.0744(7) 0.193(8) Uani 1 1 d U
H11E H -1.0674 -1.4326 0.0745 0.232 Uiso 1 1 calc R
H11F H -1.2305 -1.4273 0.0567 0.232 Uiso 1 1 calc R
C120 C -1.199(3) -1.4596(11) 0.1361(7) 0.376(19) Uani 1 1 d U
H12A H -1.1708 -1.3984 0.1631 0.565 Uiso 1 1 calc R
H12B H -1.1452 -1.4958 0.1554 0.565 Uiso 1 1 calc R
H12C H -1.3049 -1.4815 0.1390 0.565 Uiso 1 1 calc R
C121 C -1.1042(8) -0.8544(5) -0.1863(4) 0.057(2) Uani 1 1 d U
H12D H -1.0513 -0.8018 -0.1522 0.085 Uiso 1 1 calc R
H12E H -1.1932 -0.8810 -0.1661 0.085 Uiso 1 1 calc R
H12F H -1.1309 -0.8377 -0.2290 0.085 Uiso 1 1 calc R
C122 C -0.8558(7) -1.0433(5) -0.3178(3) 0.056(2) Uani 1 1 d U
H12G H -0.7962 -0.9874 -0.2907 0.083 Uiso 1 1 calc R
H12H H -0.8923 -1.0351 -0.3622 0.083 Uiso 1 1 calc R
H12I H -0.7958 -1.0876 -0.3273 0.083 Uiso 1 1 calc R
C123 C -0.5722(7) -0.9142(5) -0.0583(3) 0.042(2) Uani 1 1 d U
H123 H -0.5521 -0.9364 -0.0163 0.050 Uiso 1 1 calc R
C124 C -0.5164(6) -0.9721(5) -0.1232(3) 0.0404(19) Uani 1 1 d U
H12J H -0.5229 -0.9460 -0.1641 0.048 Uiso 1 1 calc R
H12K H -0.4119 -0.9708 -0.1137 0.048 Uiso 1 1 calc R
C125 C -0.6000(7) -1.0663(5) -0.1421(3) 0.0405(18) Uani 1 1 d U
H125 H -0.7059 -1.0646 -0.1460 0.049 Uiso 1 1 calc R
C126 C -0.5631(7) -1.1143(4) -0.2149(3) 0.0439(19) Uani 1 1 d U
H12L H -0.5666 -1.0766 -0.2483 0.053 Uiso 1 1 calc R
H12M H -0.4618 -1.1229 -0.2121 0.053 Uiso 1 1 calc R
C128 C -0.6252(9) -1.2780(5) -0.2479(4) 0.052(2) Uani 1 1 d .
C130 C -0.7432(7) -1.4346(5) -0.2590(3) 0.0371(17) Uani 1 1 d U
C131 C -0.6384(8) -1.4738(5) -0.2926(4) 0.064(3) Uani 1 1 d U
H131 H -0.5564 -1.4404 -0.3102 0.077 Uiso 1 1 calc R
C132 C -0.6555(9) -1.5646(6) -0.3003(5) 0.082(3) Uani 1 1 d U
H132 H -0.5819 -1.5917 -0.3231 0.099 Uiso 1 1 calc R
C133 C -0.7718(10) -1.6172(6) -0.2770(5) 0.070(2) Uani 1 1 d U
C134 C -0.8750(8) -1.5747(5) -0.2401(4) 0.064(2) Uani 1 1 d U
H134 H -0.9550 -1.6070 -0.2205 0.077 Uiso 1 1 calc R
C135 C -0.8569(7) -1.4837(5) -0.2328(4) 0.047(2) Uani 1 1 d U
H135 H -0.9273 -1.4552 -0.2085 0.057 Uiso 1 1 calc R
C136 C -0.7949(11) -1.7231(6) -0.2923(6) 0.104(3) Uani 1 1 d U
H13A H -0.6999 -1.7400 -0.2882 0.125 Uiso 1 1 calc R
H13B H -0.8613 -1.7469 -0.2587 0.125 Uiso 1 1 calc R
C137 C -0.8663(12) -1.7600(6) -0.3716(6) 0.114(4) Uani 1 1 d U
H13C H -0.9623 -1.7437 -0.3733 0.137 Uiso 1 1 calc R
H13D H -0.8025 -1.7298 -0.4029 0.137 Uiso 1 1 calc R
C138 C -0.8872(14) -1.8509(8) -0.3982(7) 0.140(5) Uani 1 1 d U
H13E H -0.9627 -1.8794 -0.3705 0.168 Uiso 1 1 calc R
H13F H -0.7948 -1.8674 -0.3876 0.168 Uiso 1 1 calc R
C139 C -0.9289(13) -1.8912(9) -0.4712(6) 0.152(5) Uani 1 1 d U
H13G H -0.9350 -1.9547 -0.4799 0.228 Uiso 1 1 calc R
H13H H -0.8554 -1.8655 -0.5005 0.228 Uiso 1 1 calc R
H13I H -1.0245 -1.8807 -0.4828 0.228 Uiso 1 1 calc R
C140 C -0.4913(8) -0.8191(5) -0.0454(4) 0.066(3) Uani 1 1 d U
H14A H -0.5381 -0.7830 -0.0088 0.099 Uiso 1 1 calc R
H14B H -0.4940 -0.7987 -0.0889 0.099 Uiso 1 1 calc R
H14C H -0.3892 -0.8137 -0.0300 0.099 Uiso 1 1 calc R
C141 C -0.5874(9) -1.1194(5) -0.0895(4) 0.066(2) Uani 1 1 d U
H14D H -0.6430 -1.1800 -0.1076 0.100 Uiso 1 1 calc R
H14E H -0.6269 -1.0935 -0.0454 0.100 Uiso 1 1 calc R
H14F H -0.4841 -1.1196 -0.0811 0.100 Uiso 1 1 calc R
C142 C -1.0677(8) -1.0273(5) 0.0126(4) 0.050(2) Uani 1 1 d U
H142 H -1.0071 -1.0181 0.0570 0.060 Uiso 1 1 calc R
C143 C -1.1983(7) -0.9850(5) 0.0317(3) 0.046(2) Uani 1 1 d U
H14G H -1.1762 -0.9252 0.0227 0.056 Uiso 1 1 calc R
H14H H -1.2848 -1.0201 0.0010 0.056 Uiso 1 1 calc R
C144 C -1.2345(7) -0.9787(5) 0.1064(3) 0.046(2) Uani 1 1 d U
H144 H -1.2438 -1.0392 0.1142 0.056 Uiso 1 1 calc R
C145 C -1.1269(8) -0.9199(5) 0.1615(4) 0.053(2) Uani 1 1 d U
H14I H -1.1635 -0.9249 0.2081 0.064 Uiso 1 1 calc R
H14J H -1.0335 -0.9398 0.1572 0.064 Uiso 1 1 calc R
C147 C -0.9979(8) -0.7907(6) 0.1194(4) 0.050(2) Uani 1 1 d .
C149 C -0.8760(9) -0.6541(6) 0.0865(4) 0.058(2) Uani 1 1 d U
C150 C -0.7961(12) -0.5718(7) 0.1182(5) 0.085(3) Uani 1 1 d U
H150 H -0.8059 -0.5494 0.1668 0.102 Uiso 1 1 calc R
C151 C -0.7035(13) -0.5209(7) 0.0831(6) 0.110(4) Uani 1 1 d U
H151 H -0.6553 -0.4625 0.1056 0.132 Uiso 1 1 calc R
C152 C -0.6811(11) -0.5560(8) 0.0141(7) 0.089(3) Uani 1 1 d U
C153 C -0.7599(11) -0.6383(7) -0.0192(5) 0.085(3) Uani 1 1 d U
H153 H -0.7460 -0.6611 -0.0673 0.102 Uiso 1 1 calc R
C154 C -0.8606(9) -0.6894(6) 0.0164(4) 0.065(2) Uani 1 1 d U
H154 H -0.9158 -0.7460 -0.0068 0.078 Uiso 1 1 calc R
C155 C -0.5868(13) -0.4972(8) -0.0234(7) 0.152(5) Uani 1 1 d U
H15A H -0.5532 -0.5340 -0.0652 0.182 Uiso 1 1 calc R
H15B H -0.4989 -0.4652 0.0076 0.182 Uiso 1 1 calc R
C156 C -0.6556(12) -0.4294(9) -0.0475(7) 0.153(5) Uani 1 1 d U
H15C H -0.7340 -0.4631 -0.0835 0.184 Uiso 1 1 calc R
H15D H -0.7049 -0.4014 -0.0067 0.184 Uiso 1 1 calc R
C157 C -0.5789(15) -0.3633(9) -0.0738(8) 0.170(6) Uani 1 1 d U
H15E H -0.6464 -0.3282 -0.0858 0.204 Uiso 1 1 calc R
H15F H -0.5355 -0.3887 -0.1176 0.204 Uiso 1 1 calc R
C158 C -0.4563(12) -0.3026(8) -0.0221(7) 0.182(7) Uani 1 1 d U
H15G H -0.3974 -0.2596 -0.0452 0.273 Uiso 1 1 calc R
H15H H -0.3937 -0.3377 -0.0070 0.273 Uiso 1 1 calc R
H15I H -0.4994 -0.2716 0.0189 0.273 Uiso 1 1 calc R
C159 C -1.1147(9) -1.1266(5) -0.0175(4) 0.070(3) Uani 1 1 d U
H15J H -1.0280 -1.1523 -0.0220 0.105 Uiso 1 1 calc R
H15K H -1.1649 -1.1381 -0.0638 0.105 Uiso 1 1 calc R
H15L H -1.1813 -1.1532 0.0141 0.105 Uiso 1 1 calc R
C160 C -1.3877(8) -0.9587(6) 0.1153(4) 0.090(3) Uani 1 1 d U
H16A H -1.4580 -1.0028 0.0812 0.135 Uiso 1 1 calc R
H16B H -1.3855 -0.9000 0.1075 0.135 Uiso 1 1 calc R
H16C H -1.4173 -0.9605 0.1630 0.135 Uiso 1 1 calc R
N1 N -0.2688(6) -0.6105(4) 0.3404(3) 0.0369(15) Uani 1 1 d .
N2 N -0.0907(6) -0.6816(4) 0.3703(3) 0.0441(18) Uani 1 1 d .
N3 N -0.2912(6) -0.6694(4) 0.4408(3) 0.0410(17) Uani 1 1 d .
N8 N -0.6912(6) -0.8281(4) 0.1821(3) 0.0513(18) Uani 1 1 d .
H8 H -0.7306 -0.8460 0.1389 0.062 Uiso 1 1 calc R
N10 N -0.7155(6) -0.9706(4) 0.1812(3) 0.0474(17) Uani 1 1 d .
H10 H -0.7666 -0.9797 0.1413 0.057 Uiso 1 1 calc R
N27 N 0.2045(6) -0.4228(4) 0.5502(3) 0.058(2) Uani 1 1 d .
H27 H 0.1173 -0.4162 0.5639 0.070 Uiso 1 1 calc R
N29 N 0.2656(7) -0.2743(5) 0.5600(3) 0.064(2) Uani 1 1 d .
H29 H 0.1707 -0.2772 0.5604 0.076 Uiso 1 1 calc R
N46 N -0.2753(6) -0.3938(4) 0.5806(3) 0.0508(18) Uani 1 1 d .
H46 H -0.3695 -0.3940 0.5809 0.061 Uiso 1 1 calc R
N48 N -0.2623(6) -0.3003(4) 0.5093(3) 0.0459(17) Uani 1 1 d .
H48 H -0.3581 -0.3109 0.5121 0.055 Uiso 1 1 calc R
N101 N -0.9449(6) -0.9348(4) -0.1398(3) 0.0324(14) Uani 1 1 d .
N102 N -0.7363(6) -0.9250(4) -0.0675(3) 0.0336(15) Uani 1 1 d .
N103 N -0.9699(6) -0.9873(4) -0.0377(3) 0.0324(15) Uani 1 1 d .
N108 N -1.1736(6) -1.2114(4) -0.2715(3) 0.0435(17) Uani 1 1 d .
H108 H -1.2668 -1.2093 -0.2701 0.052 Uiso 1 1 calc R
N110 N -1.2172(6) -1.3092(4) -0.2022(3) 0.0493(18) Uani 1 1 d .
H110 H -1.3098 -1.3074 -0.2078 0.059 Uiso 1 1 calc R
N127 N -0.6588(6) -1.1969(4) -0.2413(3) 0.0491(18) Uani 1 1 d .
H127 H -0.7484 -1.1965 -0.2549 0.059 Uiso 1 1 calc R
N129 N -0.7399(6) -1.3440(4) -0.2537(3) 0.0494(18) Uani 1 1 d .
H129 H -0.8259 -1.3301 -0.2544 0.059 Uiso 1 1 calc R
N146 N -1.0984(7) -0.8268(4) 0.1580(3) 0.0463(17) Uani 1 1 d .
H146 H -1.1512 -0.7930 0.1831 0.056 Uiso 1 1 calc R
N148 N -0.9803(7) -0.7030(4) 0.1236(3) 0.0542(19) Uani 1 1 d .
H148 H -1.0370 -0.6745 0.1512 0.065 Uiso 1 1 calc R
O1 O -0.0840(5) -0.6365(3) 0.2676(2) 0.0547(16) Uani 1 1 d .
O1W O -0.3219(6) -0.8457(4) 0.3098(3) 0.115(3) Uani 1 1 d .
O2 O -0.1180(5) -0.7399(4) 0.4652(3) 0.0571(16) Uani 1 1 d .
O3 O -0.4536(5) -0.5939(3) 0.4128(2) 0.0534(15) Uani 1 1 d .
O9 O -0.6129(5) -0.8643(3) 0.2776(2) 0.0517(14) Uani 1 1 d .
O28 O 0.4442(5) -0.3520(3) 0.5522(3) 0.0542(15) Uani 1 1 d .
O47 O -0.0582(5) -0.3449(3) 0.5394(3) 0.0558(16) Uani 1 1 d .
O101 O -0.7155(5) -0.8641(4) -0.1625(3) 0.0520(15) Uani 1 1 d .
O102 O -0.7671(5) -0.9818(3) 0.0285(2) 0.0494(15) Uani 1 1 d .
O103 O -1.1645(5) -1.0061(3) -0.1137(2) 0.0465(14) Uani 1 1 d .
O109 O -0.9833(5) -1.2540(3) -0.2274(3) 0.0515(15) Uani 1 1 d .
O128 O -0.4943(5) -1.2834(3) -0.2496(3) 0.0524(15) Uani 1 1 d .
O147 O -0.9222(5) -0.8341(3) 0.0795(2) 0.0496(15) Uani 1 1 d .

loop_
_atom_site_aniso_label
_atom_site_aniso_U_11
_atom_site_aniso_U_22
_atom_site_aniso_U_33
_atom_site_aniso_U_23
_atom_site_aniso_U_13
_atom_site_aniso_U_12
C1 0.040(5) 0.055(6) 0.045(5) 0.007(4) -0.006(4) 0.016(5)
C2 0.031(5) 0.073(6) 0.046(5) 0.017(5) 0.000(4) 0.020(5)
C3 0.038(5) 0.044(5) 0.040(5) 0.002(4) -0.007(4) 0.013(4)
C4 0.065(5) 0.051(5) 0.040(5) 0.008(4) -0.013(4) 0.024(4)
C5 0.047(5) 0.046(5) 0.053(5) 0.006(4) -0.018(4) 0.012(4)
C6 0.046(4) 0.059(5) 0.029(4) 0.012(4) -0.001(3) 0.019(4)
C7 0.039(4) 0.058(6) 0.072(6) 0.004(5) -0.012(4) 0.014(4)
C9 0.032(4) 0.070(6) 0.031(5) 0.011(4) 0.001(3) 0.022(5)
C11 0.067(6) 0.073(6) 0.069(6) 0.025(5) 0.017(5) 0.017(6)
C12 0.092(8) 0.077(7) 0.114(7) 0.050(6) -0.013(6) 0.011(7)
C13 0.276(18) 0.061(7) 0.144(10) 0.042(6) -0.094(12) 0.004(10)
C14 0.31(2) 0.092(9) 0.165(12) 0.032(8) -0.044(16) 0.049(12)
C15 0.32(2) 0.078(8) 0.130(9) 0.016(8) 0.019(12) 0.075(11)
C16 0.138(10) 0.069(7) 0.120(8) 0.013(5) 0.011(7) 0.043(8)
C17 0.55(4) 0.107(13) 0.31(3) 0.109(14) -0.02(2) 0.118(17)
C18 1.06(6) 0.65(5) 0.71(6) 0.62(5) 0.58(5) 0.69(5)
C19 1.15(7) 0.159(18) 1.25(10) 0.41(3) 0.77(5) 0.35(3)
C20 0.94(6) 0.87(8) 0.41(4) 0.39(5) 0.29(5) 0.73(6)
C21 0.119(8) 0.038(5) 0.090(7) -0.003(5) -0.036(6) 0.019(6)
C22 0.076(6) 0.062(6) 0.044(5) -0.003(4) 0.012(4) 0.004(5)
C23 0.028(4) 0.058(5) 0.051(5) 0.008(4) 0.006(3) 0.016(4)
C24 0.034(5) 0.056(4) 0.058(5) 0.001(4) 0.000(4) 0.024(4)
C25 0.034(5) 0.056(5) 0.066(5) 0.006(4) 0.001(4) 0.021(4)
C26 0.027(4) 0.048(5) 0.085(5) -0.003(4) -0.005(4) 0.012(4)
C28 0.035(5) 0.061(7) 0.052(5) -0.002(4) 0.004(4) 0.002(5)
C30 0.033(4) 0.043(5) 0.050(5) 0.002(4) 0.010(3) 0.005(4)
C31 0.045(5) 0.050(5) 0.052(5) 0.002(4) -0.001(4) 0.011(4)
C32 0.035(5) 0.063(5) 0.082(6) 0.006(5) -0.012(4) 0.011(4)
C33 0.052(5) 0.058(5) 0.097(7) 0.015(5) 0.002(5) 0.009(4)
C34 0.062(6) 0.065(5) 0.086(7) 0.021(5) -0.013(5) 0.020(5)
C35 0.055(6) 0.052(5) 0.062(5) 0.004(4) -0.021(4) 0.009(4)
C36 0.079(8) 0.076(7) 0.230(12) 0.061(7) -0.049(8) -0.008(6)
C37 0.33(2) 0.057(7) 0.204(12) -0.021(8) -0.210(13) 0.013(11)
C38 0.35(3) 0.106(9) 0.207(14) 0.031(10) -0.004(17) 0.135(14)
C39 0.171(12) 0.157(12) 0.175(12) 0.006(9) -0.031(10) 0.110(11)
C40 0.067(6) 0.046(5) 0.064(6) 0.000(4) 0.002(4) 0.037(5)
C41 0.109(8) 0.065(6) 0.085(6) 0.021(5) 0.036(6) 0.039(6)
C42 0.038(4) 0.063(5) 0.048(5) 0.020(4) 0.012(4) 0.021(4)
C43 0.040(4) 0.076(5) 0.054(5) 0.027(4) 0.011(3) 0.025(4)
C44 0.040(4) 0.060(5) 0.038(4) 0.018(4) 0.007(3) 0.020(4)
C45 0.058(6) 0.084(6) 0.032(4) 0.014(4) -0.003(4) 0.030(5)
C47 0.033(5) 0.046(6) 0.054(5) 0.013(4) 0.007(4) 0.009(5)
C49 0.046(5) 0.062(6) 0.047(5) 0.007(4) 0.001(4) 0.013(5)
C50 0.052(6) 0.122(9) 0.084(7) 0.059(6) 0.014(5) 0.029(6)
C51 0.059(7) 0.143(11) 0.133(10) 0.083(8) -0.002(6) -0.022(7)
C52 0.165(12) 0.057(7) 0.123(9) 0.050(6) 0.028(9) 0.008(8)
C53 0.246(14) 0.100(10) 0.178(12) 0.087(8) 0.157(12) 0.127(11)
C54 0.123(9) 0.138(10) 0.140(10) 0.090(8) 0.082(8) 0.103(9)
C55 0.245(17) 0.088(9) 0.124(9) 0.055(7) 0.073(11) 0.020(10)
C56 0.36(2) 0.114(10) 0.133(9) 0.081(8) 0.053(15) 0.090(15)
C57 0.48(3) 0.133(12) 0.096(9) 0.041(8) 0.071(15) 0.021(18)
C58 0.28(2) 0.224(15) 0.091(8) 0.084(8) 0.050(11) 0.064(15)
C59 0.036(5) 0.072(6) 0.116(8) 0.054(5) 0.011(5) 0.005(4)
C60 0.062(6) 0.082(6) 0.079(6) 0.026(5) -0.017(5) 0.033(5)
C101 0.031(5) 0.032(5) 0.040(5) -0.002(4) 0.005(4) 0.015(4)
C102 0.034(5) 0.054(5) 0.040(5) 0.005(4) 0.010(4) 0.026(5)
C103 0.041(5) 0.042(5) 0.021(4) -0.011(4) 0.000(4) 0.017(5)
C104 0.037(4) 0.031(4) 0.036(4) 0.006(3) -0.012(3) 0.008(4)
C105 0.034(4) 0.046(4) 0.039(4) 0.011(3) -0.006(3) 0.021(4)
C106 0.046(5) 0.040(4) 0.036(4) 0.007(3) 0.000(3) 0.017(4)
C107 0.052(5) 0.056(5) 0.035(4) -0.002(4) -0.005(4) 0.021(4)
C109 0.048(5) 0.036(5) 0.045(5) 0.013(4) 0.007(4) 0.012(5)
C111 0.041(5) 0.056(5) 0.048(5) 0.019(4) 0.019(3) 0.019(4)
C112 0.047(5) 0.070(5) 0.048(5) 0.019(4) 0.004(4) 0.033(4)
C113 0.055(6) 0.095(6) 0.072(6) 0.032(5) 0.005(4) 0.041(5)
C114 0.071(7) 0.080(6) 0.092(7) 0.041(6) 0.021(5) 0.048(5)
C115 0.065(6) 0.061(6) 0.079(6) 0.022(5) 0.025(4) 0.015(5)
C116 0.055(5) 0.061(6) 0.069(6) 0.022(5) 0.014(4) 0.008(4)
C117 0.116(9) 0.160(9) 0.149(9) 0.119(8) 0.065(7) 0.095(8)
C118 0.149(11) 0.134(10) 0.120(9) 0.093(7) 0.038(8) 0.084(10)
C119 0.34(2) 0.182(14) 0.101(10) 0.063(9) 0.022(13) 0.119(16)
C120 0.89(6) 0.142(15) 0.093(10) 0.070(10) 0.016(19) 0.05(2)
C121 0.053(5) 0.048(5) 0.074(6) 0.011(4) -0.006(4) 0.026(5)
C122 0.049(5) 0.064(6) 0.055(5) 0.010(4) 0.019(4) 0.018(4)
C123 0.027(4) 0.049(5) 0.040(4) -0.006(4) -0.021(3) 0.004(4)
C124 0.012(4) 0.048(4) 0.059(5) 0.002(3) -0.001(3) 0.012(4)
C125 0.022(4) 0.056(5) 0.042(4) 0.004(4) -0.001(3) 0.013(4)
C126 0.037(5) 0.036(5) 0.053(4) 0.002(4) 0.009(4) 0.004(4)
C128 0.035(5) 0.044(6) 0.068(6) 0.002(5) -0.009(4) 0.002(5)
C130 0.033(4) 0.042(5) 0.032(4) 0.000(3) -0.002(3) 0.010(4)
C131 0.041(5) 0.052(5) 0.094(7) 0.006(5) 0.041(4) 0.013(5)
C132 0.053(6) 0.055(5) 0.153(9) 0.033(6) 0.053(6) 0.031(5)
C133 0.071(6) 0.053(5) 0.100(7) 0.033(5) 0.030(5) 0.025(5)
C134 0.036(5) 0.060(5) 0.103(7) 0.032(5) 0.031(4) 0.013(5)
C135 0.026(4) 0.049(5) 0.071(5) 0.022(4) 0.012(4) 0.008(4)
C136 0.078(8) 0.063(5) 0.180(9) 0.049(6) -0.002(7) 0.009(6)
C137 0.136(11) 0.054(6) 0.163(10) 0.026(6) -0.009(8) 0.045(8)
C138 0.137(12) 0.092(8) 0.181(11) 0.011(8) 0.001(10) 0.025(9)
C139 0.114(10) 0.175(13) 0.145(11) 0.012(9) 0.007(9) 0.013(10)
C140 0.052(5) 0.051(5) 0.076(6) -0.025(5) -0.018(4) 0.012(5)
C141 0.079(6) 0.064(6) 0.060(5) 0.019(4) 0.006(5) 0.021(6)
C142 0.059(5) 0.057(5) 0.035(4) 0.004(4) 0.019(4) 0.019(5)
C143 0.023(4) 0.068(6) 0.047(4) 0.016(4) 0.011(3) 0.003(4)
C144 0.038(4) 0.067(6) 0.032(4) 0.005(4) 0.006(3) 0.014(4)
C145 0.039(5) 0.074(7) 0.049(5) 0.014(4) 0.005(3) 0.017(5)
C147 0.043(5) 0.073(7) 0.036(5) 0.011(5) -0.002(4) 0.021(5)
C149 0.054(6) 0.069(6) 0.065(5) 0.025(5) 0.007(4) 0.032(5)
C150 0.105(9) 0.063(7) 0.086(7) 0.010(5) -0.021(5) 0.023(6)
C151 0.124(11) 0.060(7) 0.132(8) 0.028(6) -0.050(7) -0.014(7)
C152 0.050(6) 0.092(7) 0.149(9) 0.060(6) 0.008(6) 0.034(6)
C153 0.096(8) 0.082(7) 0.099(7) 0.044(5) 0.038(6) 0.047(6)
C154 0.072(6) 0.058(6) 0.065(6) 0.001(4) 0.009(5) 0.027(5)
C155 0.096(9) 0.143(10) 0.273(14) 0.147(11) 0.040(9) 0.043(8)
C156 0.075(9) 0.185(13) 0.240(15) 0.160(11) -0.029(9) -0.003(8)
C157 0.105(11) 0.169(14) 0.271(18) 0.157(12) -0.050(10) -0.008(9)
C158 0.076(9) 0.116(11) 0.35(2) 0.043(12) -0.035(10) 0.015(8)
C159 0.081(7) 0.047(5) 0.066(6) -0.008(5) 0.008(5) 0.000(5)
C160 0.036(5) 0.139(9) 0.082(7) -0.011(6) 0.021(4) 0.030(6)
N1 0.035(4) 0.041(4) 0.039(4) 0.012(3) -0.007(3) 0.014(3)
N2 0.032(4) 0.073(5) 0.038(4) 0.019(3) 0.007(3) 0.030(4)
N3 0.031(4) 0.069(5) 0.031(3) 0.018(3) 0.002(3) 0.021(4)
N8 0.043(4) 0.063(5) 0.049(4) 0.012(4) -0.015(3) 0.013(4)
N10 0.038(4) 0.046(4) 0.061(4) 0.019(4) 0.006(3) 0.009(4)
N27 0.020(4) 0.055(5) 0.082(5) -0.012(4) 0.003(3) 0.000(4)
N29 0.033(4) 0.066(5) 0.084(5) -0.011(4) -0.007(4) 0.025(4)
N46 0.034(4) 0.063(5) 0.068(5) 0.026(4) 0.021(3) 0.025(4)
N48 0.020(3) 0.071(5) 0.057(4) 0.026(4) 0.006(3) 0.020(4)
N101 0.035(4) 0.034(4) 0.031(3) 0.012(3) -0.003(3) 0.009(3)
N102 0.027(3) 0.047(4) 0.030(3) 0.009(3) -0.001(3) 0.018(3)
N103 0.030(3) 0.043(4) 0.023(3) 0.005(3) 0.004(3) 0.009(3)
N108 0.029(4) 0.047(4) 0.062(4) 0.022(4) 0.007(3) 0.014(4)
N110 0.025(4) 0.051(5) 0.084(5) 0.032(4) 0.017(3) 0.017(4)
N127 0.025(4) 0.043(4) 0.072(5) 0.000(4) -0.016(3) 0.009(4)
N129 0.019(4) 0.044(4) 0.091(5) 0.023(4) -0.002(3) 0.011(4)
N146 0.049(4) 0.042(4) 0.045(4) 0.001(3) 0.015(3) 0.013(4)
N148 0.056(5) 0.054(5) 0.058(4) 0.007(4) 0.013(4) 0.032(4)
O1 0.065(4) 0.074(4) 0.035(3) 0.019(3) 0.018(3) 0.031(3)
O1W 0.066(5) 0.112(6) 0.138(6) -0.026(5) -0.016(4) 0.018(5)
O2 0.047(3) 0.083(4) 0.062(4) 0.035(3) 0.017(3) 0.041(3)
O3 0.030(3) 0.081(4) 0.056(3) 0.019(3) 0.001(2) 0.025(3)
O9 0.049(3) 0.066(4) 0.042(3) 0.007(3) 0.006(3) 0.024(3)
O28 0.020(3) 0.054(4) 0.089(4) 0.015(3) -0.002(3) 0.010(3)
O47 0.024(3) 0.069(4) 0.076(4) 0.008(3) 0.000(3) 0.024(3)
O101 0.027(3) 0.067(4) 0.065(4) 0.027(3) 0.004(3) 0.006(3)
O102 0.041(3) 0.077(4) 0.036(3) 0.006(3) 0.003(2) 0.033(3)
O103 0.029(3) 0.067(4) 0.036(3) 0.001(3) -0.001(2) 0.007(3)
O109 0.019(3) 0.060(4) 0.082(4) 0.028(3) 0.003(3) 0.011(3)
O128 0.021(3) 0.053(4) 0.085(4) 0.017(3) 0.004(3) 0.011(3)
O147 0.045(3) 0.058(4) 0.046(3) 0.002(3) 0.008(3) 0.023(3)

loop_
_atom_type_symbol
_atom_type_description
_atom_type_scat_dispersion_real
_atom_type_scat_dispersion_imag
_atom_type_scat_source
C C 0.0033 0.0016 'International Tables Vol C Tables 4.2.6.8 and 6.1.1.4'
H H 0.0000 0.0000 'International Tables Vol C Tables 4.2.6.8 and 6.1.1.4'
N N 0.0061 0.0033 'International Tables Vol C Tables 4.2.6.8 and 6.1.1.4'
O O 0.0106 0.0060 'International Tables Vol C Tables 4.2.6.8 and 6.1.1.4'

loop_
_geom_angle_atom_site_label_1
_geom_angle_atom_site_label_2
_geom_angle_atom_site_label_3
_geom_angle
O1 C1 N2 124.8(6)
O1 C1 N1 120.5(7)
N2 C1 N1 114.7(6)
O2 C2 N2 123.1(6)
O2 C2 N3 120.0(7)
N2 C2 N3 116.8(7)
O3 C3 N3 121.4(7)
O3 C3 N1 120.8(7)
N3 C3 N1 117.8(6)
N1 C4 C5 111.5(7)
N1 C4 C21 108.5(5)
C5 C4 C21 111.6(6)
N1 C4 H4 108.4
C5 C4 H4 108.4
C21 C4 H4 108.4
C6 C5 C4 113.9(5)
C6 C5 H5A 108.8
C4 C5 H5A 108.8
C6 C5 H5B 108.8
C4 C5 H5B 108.8
H5A C5 H5B 107.7
C22 C6 C7 110.6(6)
C22 C6 C5 113.9(7)
C7 C6 C5 108.9(5)
C22 C6 H6 107.8
C7 C6 H6 107.8
C5 C6 H6 107.8
N8 C7 C6 116.9(6)
N8 C7 H7A 108.1
C6 C7 H7A 108.1
N8 C7 H7B 108.1
C6 C7 H7B 108.1
H7A C7 H7B 107.3
O9 C9 N10 125.3(8)
O9 C9 N8 121.1(8)
N10 C9 N8 113.4(7)
C12 C11 N10 124.3(8)
C12 C11 C16 121.1(9)
N10 C11 C16 114.5(8)
C11 C12 C13 121.0(10)
C11 C12 H12 119.5
C13 C12 H12 119.5
C14 C13 C12 121.6(13)
C14 C13 H13 119.2
C12 C13 H13 119.2
C13 C14 C15 117.2(14)
C13 C14 C17 126.7(14)
C15 C14 C17 112.6(15)
C16 C15 C14 123.2(12)
C16 C15 H15 118.4
C14 C15 H15 118.4
C15 C16 C11 115.6(11)
C15 C16 H16 122.2
C11 C16 H16 122.2
C18 C17 C14 95(2)
C18 C17 H17A 112.8
C14 C17 H17A 112.8
C18 C17 H17B 112.8
C14 C17 H17B 112.8
H17A C17 H17B 110.2
C19 C18 C17 150(3)
C19 C18 H18A 99.1
C17 C18 H18A 99.1
C19 C18 H18B 99.1
C17 C18 H18B 99.1
H18A C18 H18B 104.0
C18 C19 C20 154(4)
C18 C19 H19A 98.0
C20 C19 H19A 98.0
C18 C19 H19B 98.0
C20 C19 H19B 98.0
H19A C19 H19B 103.7
C19 C20 H20A 109.5
C19 C20 H20B 109.5
H20A C20 H20B 109.5
C19 C20 H20C 109.5
H20A C20 H20C 109.5
H20B C20 H20C 109.5
C4 C21 H21A 109.5
C4 C21 H21B 109.5
H21A C21 H21B 109.5
C4 C21 H21C 109.5
H21A C21 H21C 109.5
H21B C21 H21C 109.5
C6 C22 H22A 109.5
C6 C22 H22B 109.5
H22A C22 H22B 109.5
C6 C22 H22C 109.5
H22A C22 H22C 109.5
H22B C22 H22C 109.5
C24 C23 N2 109.4(5)
C24 C23 C40 114.1(6)
N2 C23 C40 110.1(6)
C24 C23 H23 107.7
N2 C23 H23 107.7
C40 C23 H23 107.7
C23 C24 C25 115.9(6)
C23 C24 H24A 108.3
C25 C24 H24A 108.3
C23 C24 H24B 108.3
C25 C24 H24B 108.3
H24A C24 H24B 107.4
C26 C25 C41 112.2(7)
C26 C25 C24 111.5(6)
C41 C25 C24 109.6(6)
C26 C25 H25 107.8
C41 C25 H25 107.8
C24 C25 H25 107.8
N27 C26 C25 111.6(6)
N27 C26 H26A 109.3
C25 C26 H26A 109.3
N27 C26 H26B 109.3
C25 C26 H26B 109.3
H26A C26 H26B 108.0
O28 C28 N27 124.4(8)
O28 C28 N29 119.0(8)
N27 C28 N29 116.5(7)
C35 C30 C31 121.9(9)
C35 C30 N29 118.1(8)
C31 C30 N29 120.0(8)
C32 C31 C30 118.7(8)
C32 C31 H31 120.7
C30 C31 H31 120.7
C31 C32 C33 121.6(8)
C31 C32 H32 119.2
C33 C32 H32 119.2
C34 C33 C32 118.5(9)
C34 C33 C36 120.4(9)
C32 C33 C36 121.1(9)
C35 C34 C33 119.5(8)
C35 C34 H34 120.3
C33 C34 H34 120.3
C30 C35 C34 119.8(8)
C30 C35 H35 120.1
C34 C35 H35 120.1
C33 C36 C37 104.9(9)
C33 C36 H36A 110.8
C37 C36 H36A 110.8
C33 C36 H36B 110.8
C37 C36 H36B 110.8
H36A C36 H36B 108.8
C38 C37 C36 122.7(18)
C38 C37 H37A 106.7
C36 C37 H37A 106.7
C38 C37 H37B 106.7
C36 C37 H37B 106.7
H37A C37 H37B 106.6
C37 C38 C39 122.6(18)
C37 C38 H38A 106.7
C39 C38 H38A 106.7
C37 C38 H38B 106.7
C39 C38 H38B 106.7
H38A C38 H38B 106.6
C38 C39 H39A 109.5
C38 C39 H39B 109.5
H39A C39 H39B 109.5
C38 C39 H39C 109.5
H39A C39 H39C 109.5
H39B C39 H39C 109.5
C23 C40 H40A 109.5
C23 C40 H40B 109.5
H40A C40 H40B 109.5
C23 C40 H40C 109.5
H40A C40 H40C 109.5
H40B C40 H40C 109.5
C25 C41 H41A 109.5
C25 C41 H41B 109.5
H41A C41 H41B 109.5
C25 C41 H41C 109.5
H41A C41 H41C 109.5
H41B C41 H41C 109.5
N3 C42 C43 112.9(7)
N3 C42 C59 110.7(6)
C43 C42 C59 113.0(6)
N3 C42 H42 106.6
C43 C42 H42 106.6
C59 C42 H42 106.6
C42 C43 C44 115.4(5)
C42 C43 H43A 108.4
C44 C43 H43A 108.4
C42 C43 H43B 108.4
C44 C43 H43B 108.4
H43A C43 H43B 107.5
C60 C44 C43 112.1(7)
C60 C44 C45 108.5(6)
C43 C44 C45 113.1(5)
C60 C44 H44 107.6
C43 C44 H44 107.6
C45 C44 H44 107.6
N46 C45 C44 113.4(5)
N46 C45 H45A 108.9
C44 C45 H45A 108.9
N46 C45 H45B 108.9
C44 C45 H45B 108.9
H45A C45 H45B 107.7
O47 C47 N46 121.5(7)
O47 C47 N48 124.8(8)
N46 C47 N48 113.7(6)
C50 C49 C54 117.2(9)
C50 C49 N48 123.1(8)
C54 C49 N48 119.2(7)
C49 C50 C51 118.3(9)
C49 C50 H50 120.8
C51 C50 H50 120.8
C50 C51 C52 121.4(10)
C50 C51 H51 119.3
C52 C51 H51 119.3
C53 C52 C51 115.3(11)
C53 C52 C55 129.1(14)
C51 C52 C55 115.5(13)
C52 C53 C54 124.9(12)
C52 C53 H53 117.5
C54 C53 H53 117.5
C53 C54 C49 122.6(10)
C53 C54 H54 118.7
C49 C54 H54 118.7
C56 C55 C52 114.2(12)
C56 C55 H55A 108.7
C52 C55 H55A 108.7
C56 C55 H55B 108.7
C52 C55 H55B 108.7
H55A C55 H55B 107.6
C57 C56 C55 127.9(13)
C57 C56 H56A 105.3
C55 C56 H56A 105.3
C57 C56 H56B 105.3
C55 C56 H56B 105.3
H56A C56 H56B 106.0
C56 C57 C58 126.9(15)
C56 C57 H57A 105.6
C58 C57 H57A 105.6
C56 C57 H57B 105.6
C58 C57 H57B 105.6
H57A C57 H57B 106.1
C57 C58 H58A 109.5
C57 C58 H58B 109.5
H58A C58 H58B 109.5
C57 C58 H58C 109.5
H58A C58 H58C 109.5
H58B C58 H58C 109.5
C42 C59 H59A 109.5
C42 C59 H59B 109.5
H59A C59 H59B 109.5
C42 C59 H59C 109.5
H59A C59 H59C 109.5
H59B C59 H59C 109.5
C44 C60 H60A 109.5
C44 C60 H60B 109.5
H60A C60 H60B 109.5
C44 C60 H60C 109.5
H60A C60 H60C 109.5
H60B C60 H60C 109.5
O101 C101 N102 123.0(7)
O101 C101 N101 123.0(7)
N102 C101 N101 114.0(7)
O102 C102 N102 122.9(7)
O102 C102 N103 120.5(7)
N102 C102 N103 116.6(7)
O103 C103 N101 121.4(7)
O103 C103 N103 122.5(7)
N101 C103 N103 116.0(6)
N101 C104 C121 110.7(5)
N101 C104 C105 113.2(5)
C121 C104 C105 113.8(5)
N101 C104 H104 106.1
C121 C104 H104 106.1
C105 C104 H104 106.1
C104 C105 C106 115.9(5)
C104 C105 H10A 108.3
C106 C105 H10A 108.3
C104 C105 H10B 108.3
C106 C105 H10B 108.3
H10A C105 H10B 107.4
C122 C106 C105 111.5(6)
C122 C106 C107 112.1(5)
C105 C106 C107 111.0(5)
C122 C106 H106 107.3
C105 C106 H106 107.3
C107 C106 H106 107.3
N108 C107 C106 115.2(6)
N108 C107 H10C 108.5
C106 C107 H10C 108.5
N108 C107 H10D 108.5
C106 C107 H10D 108.5
H10C C107 H10D 107.5
O109 C109 N110 123.9(7)
O109 C109 N108 120.9(7)
N110 C109 N108 115.2(7)
C112 C111 C116 122.7(8)
C112 C111 N110 121.4(8)
C116 C111 N110 115.9(7)
C111 C112 C113 118.2(9)
C111 C112 H112 120.9
C113 C112 H112 120.9
C112 C113 C114 121.1(9)
C112 C113 H113 119.5
C114 C113 H113 119.5
C115 C114 C113 117.4(9)
C115 C114 C117 122.9(11)
C113 C114 C117 119.6(10)
C114 C115 C116 123.5(10)
C114 C115 H115 118.3
C116 C115 H115 118.3
C115 C116 C111 117.1(9)
C115 C116 H116 121.5
C111 C116 H116 121.5
C118 C117 C114 113.8(7)
C118 C117 H11A 108.8
C114 C117 H11A 108.8
C118 C117 H11B 108.8
C114 C117 H11B 108.8
H11A C117 H11B 107.7
C117 C118 C119 117.1(13)
C117 C118 H11C 108.0
C119 C118 H11C 108.0
C117 C118 H11D 108.0
C119 C118 H11D 108.0
H11C C118 H11D 107.3
C120 C119 C118 122.7(17)
C120 C119 H11E 106.6
C118 C119 H11E 106.6
C120 C119 H11F 106.6
C118 C119 H11F 106.6
H11E C119 H11F 106.6
C119 C120 H12A 109.5
C119 C120 H12B 109.5
H12A C120 H12B 109.5
C119 C120 H12C 109.5
H12A C120 H12C 109.5
H12B C120 H12C 109.5
C104 C121 H12D 109.5
C104 C121 H12E 109.5
H12D C121 H12E 109.5
C104 C121 H12F 109.5
H12D C121 H12F 109.5
H12E C121 H12F 109.5
C106 C122 H12G 109.5
C106 C122 H12H 109.5
H12G C122 H12H 109.5
C106 C122 H12I 109.5
H12G C122 H12I 109.5
H12H C122 H12I 109.5
C140 C123 N102 112.3(6)
C140 C123 C124 111.4(6)
N102 C123 C124 109.7(5)
C140 C123 H123 107.7
N102 C123 H123 107.7
C124 C123 H123 107.7
C125 C124 C123 114.0(6)
C125 C124 H12J 108.7
C123 C124 H12J 108.7
C125 C124 H12K 108.7
C123 C124 H12K 108.7
H12J C124 H12K 107.6
C141 C125 C124 116.1(6)
C141 C125 C126 110.1(6)
C124 C125 C126 111.3(6)
C141 C125 H125 106.2
C124 C125 H125 106.2
C126 C125 H125 106.2
N127 C126 C125 113.6(6)
N127 C126 H12L 108.8
C125 C126 H12L 108.8
N127 C126 H12M 108.8
C125 C126 H12M 108.8
H12L C126 H12M 107.7
O128 C128 N129 126.3(7)
O128 C128 N127 119.1(8)
N129 C128 N127 114.5(7)
C135 C130 C131 119.6(7)
C135 C130 N129 118.9(6)
C131 C130 N129 121.5(7)
C130 C131 C132 118.0(8)
C130 C131 H131 121.0
C132 C131 H131 121.0
C133 C132 C131 124.2(7)
C133 C132 H132 117.9
C131 C132 H132 117.9
C132 C133 C134 116.7(8)
C132 C133 C136 122.8(8)
C134 C133 C136 120.4(8)
C135 C134 C133 118.5(8)
C135 C134 H134 120.8
C133 C134 H134 120.8
C130 C135 C134 122.9(7)
C130 C135 H135 118.5
C134 C135 H135 118.5
C137 C136 C133 105.5(8)
C137 C136 H13A 110.6
C133 C136 H13A 110.6
C137 C136 H13B 110.6
C133 C136 H13B 110.6
H13A C136 H13B 108.8
C138 C137 C136 115.7(10)
C138 C137 H13C 108.4
C136 C137 H13C 108.4
C138 C137 H13D 108.4
C136 C137 H13D 108.4
H13C C137 H13D 107.4
C137 C138 C139 121.7(13)
C137 C138 H13E 106.9
C139 C138 H13E 106.9
C137 C138 H13F 106.9
C139 C138 H13F 106.9
H13E C138 H13F 106.7
C138 C139 H13G 109.5
C138 C139 H13H 109.5
H13G C139 H13H 109.5
C138 C139 H13I 109.5
H13G C139 H13I 109.5
H13H C139 H13I 109.5
C123 C140 H14A 109.5
C123 C140 H14B 109.5
H14A C140 H14B 109.5
C123 C140 H14C 109.5
H14A C140 H14C 109.5
H14B C140 H14C 109.5
C125 C141 H14D 109.5
C125 C141 H14E 109.5
H14D C141 H14E 109.5
C125 C141 H14F 109.5
H14D C141 H14F 109.5
H14E C141 H14F 109.5
N103 C142 C143 113.9(6)
N103 C142 C159 108.7(5)
C143 C142 C159 112.3(7)
N103 C142 H142 107.2
C143 C142 H142 107.2
C159 C142 H142 107.2
C144 C143 C142 112.8(6)
C144 C143 H14G 109.0
C142 C143 H14G 109.0
C144 C143 H14H 109.0
C142 C143 H14H 109.0
H14G C143 H14H 107.8
C145 C144 C143 118.1(7)
C145 C144 C160 111.8(6)
C143 C144 C160 108.6(6)
C145 C144 H144 105.8
C143 C144 H144 105.8
C160 C144 H144 105.8
N146 C145 C144 113.6(6)
N146 C145 H14I 108.9
C144 C145 H14I 108.9
N146 C145 H14J 108.9
C144 C145 H14J 108.9
H14I C145 H14J 107.7
O147 C147 N146 122.7(8)
O147 C147 N148 119.9(8)
N146 C147 N148 117.4(7)
C150 C149 C154 119.8(9)
C150 C149 N148 121.3(9)
C154 C149 N148 118.8(8)
C151 C150 C149 122.8(11)
C151 C150 H150 118.6
C149 C150 H150 118.6
C150 C151 C152 118.5(11)
C150 C151 H151 120.8
C152 C151 H151 120.8
C153 C152 C151 120.0(11)
C153 C152 C155 122.6(13)
C151 C152 C155 116.9(12)
C152 C153 C154 121.4(10)
C152 C153 H153 119.3
C154 C153 H153 119.3
C149 C154 C153 117.4(9)
C149 C154 H154 121.3
C153 C154 H154 121.3
C152 C155 C156 116.5(9)
C152 C155 H15A 108.2
C156 C155 H15A 108.2
C152 C155 H15B 108.2
C156 C155 H15B 108.2
H15A C155 H15B 107.3
C157 C156 C155 123.7(12)
C157 C156 H15C 106.4
C155 C156 H15C 106.4
C157 C156 H15D 106.4
C155 C156 H15D 106.4
H15C C156 H15D 106.5
C156 C157 C158 112.4(14)
C156 C157 H15E 109.1
C158 C157 H15E 109.1
C156 C157 H15F 109.1
C158 C157 H15F 109.1
H15E C157 H15F 107.9
C157 C158 H15G 109.5
C157 C158 H15H 109.5
H15G C158 H15H 109.5
C157 C158 H15I 109.5
H15G C158 H15I 109.5
H15H C158 H15I 109.5
C142 C159 H15J 109.5
C142 C159 H15K 109.5
H15J C159 H15K 109.5
C142 C159 H15L 109.5
H15J C159 H15L 109.5
H15K C159 H15L 109.5
C144 C160 H16A 109.5
C144 C160 H16B 109.5
H16A C160 H16B 109.5
C144 C160 H16C 109.5
H16A C160 H16C 109.5
H16B C160 H16C 109.5
C3 N1 C1 122.6(6)
C3 N1 C4 120.5(6)
C1 N1 C4 116.7(6)
C2 N2 C1 125.7(6)
C2 N2 C23 117.6(6)
C1 N2 C23 116.6(6)
C3 N3 C2 121.8(6)
C3 N3 C42 119.7(6)
C2 N3 C42 118.4(6)
C9 N8 C7 120.7(7)
C9 N8 H8 119.7
C7 N8 H8 119.7
C9 N10 C11 124.8(7)
C9 N10 H10 117.6
C11 N10 H10 117.6
C28 N27 C26 123.3(6)
C28 N27 H27 118.4
C26 N27 H27 118.4
C28 N29 C30 127.3(6)
C28 N29 H29 116.3
C30 N29 H29 116.3
C47 N46 C45 121.7(6)
C47 N46 H46 119.2
C45 N46 H46 119.2
C47 N48 C49 127.7(6)
C47 N48 H48 116.2
C49 N48 H48 116.2
C103 N101 C101 124.3(6)
C103 N101 C104 119.4(6)
C101 N101 C104 116.3(6)
C102 N102 C101 124.9(6)
C102 N102 C123 116.7(6)
C101 N102 C123 118.0(6)
C103 N103 C102 123.5(6)
C103 N103 C142 117.6(6)
C102 N103 C142 118.8(6)
C109 N108 C107 120.0(6)
C109 N108 H108 120.0
C107 N108 H108 120.0
C109 N110 C111 124.4(6)
C109 N110 H110 117.8
C111 N110 H110 117.8
C128 N127 C126 126.2(6)
C128 N127 H127 116.9
C126 N127 H127 116.9
C128 N129 C130 128.7(6)
C128 N129 H129 115.7
C130 N129 H129 115.7
C147 N146 C145 124.1(6)
C147 N146 H146 117.9
C145 N146 H146 117.9
C147 N148 C149 124.4(6)
C147 N148 H148 117.8
C149 N148 H148 117.8

loop_
_geom_bond_atom_site_label_1
_geom_bond_atom_site_label_2
_geom_bond_distance
C1 O1 1.213(8)
C1 N2 1.363(8)
C1 N1 1.425(8)
C2 O2 1.210(8)
C2 N2 1.352(9)
C2 N3 1.406(8)
C3 O3 1.224(7)
C3 N3 1.374(8)
C3 N1 1.378(8)
C4 N1 1.505(8)
C4 C5 1.534(9)
C4 C21 1.572(8)
C4 H4 1.0000
C5 C6 1.511(8)
C5 H5A 0.9900
C5 H5B 0.9900
C6 C22 1.488(8)
C6 C7 1.503(9)
C6 H6 1.0000
C7 N8 1.456(8)
C7 H7A 0.9900
C7 H7B 0.9900
C9 O9 1.233(7)
C9 N10 1.334(9)
C9 N8 1.342(9)
C11 C12 1.373(11)
C11 N10 1.413(10)
C11 C16 1.426(11)
C12 C13 1.380(12)
C12 H12 0.9500
C13 C14 1.377(15)
C13 H13 0.9500
C14 C15 1.416(16)
C14 C17 1.72(2)
C15 C16 1.413(14)
C15 H15 0.9500
C16 H16 0.9500
C17 C18 1.178(17)
C17 H17A 0.9900
C17 H17B 0.9900
C18 C19 1.168(18)
C18 H18A 0.9900
C18 H18B 0.9900
C19 C20 1.19(2)
C19 H19A 0.9900
C19 H19B 0.9900
C20 H20A 0.9800
C20 H20B 0.9800
C20 H20C 0.9800
C21 H21A 0.9800
C21 H21B 0.9800
C21 H21C 0.9800
C22 H22A 0.9800
C22 H22B 0.9800
C22 H22C 0.9800
C23 C24 1.510(9)
C23 N2 1.517(7)
C23 C40 1.548(9)
C23 H23 1.0000
C24 C25 1.546(9)
C24 H24A 0.9900
C24 H24B 0.9900
C25 C26 1.487(9)
C25 C41 1.545(11)
C25 H25 1.0000
C26 N27 1.442(8)
C26 H26A 0.9900
C26 H26B 0.9900
C28 O28 1.265(8)
C28 N27 1.314(9)
C28 N29 1.371(9)
C30 C35 1.363(10)
C30 C31 1.380(9)
C30 N29 1.431(9)
C31 C32 1.361(10)
C31 H31 0.9500
C32 C33 1.403(11)
C32 H32 0.9500
C33 C34 1.402(10)
C33 C36 1.608(12)
C34 C35 1.391(11)
C34 H34 0.9500
C35 H35 0.9500
C36 C37 1.617(16)
C36 H36A 0.9900
C36 H36B 0.9900
C37 C38 1.180(15)
C37 H37A 0.9900
C37 H37B 0.9900
C38 C39 1.478(13)
C38 H38A 0.9900
C38 H38B 0.9900
C39 H39A 0.9800
C39 H39B 0.9800
C39 H39C 0.9800
C40 H40A 0.9800
C40 H40B 0.9800
C40 H40C 0.9800
C41 H41A 0.9800
C41 H41B 0.9800
C41 H41C 0.9800
C42 N3 1.456(8)
C42 C43 1.487(9)
C42 C59 1.524(9)
C42 H42 1.0000
C43 C44 1.537(9)
C43 H43A 0.9900
C43 H43B 0.9900
C44 C60 1.517(8)
C44 C45 1.544(8)
C44 H44 1.0000
C45 N46 1.489(8)
C45 H45A 0.9900
C45 H45B 0.9900
C47 O47 1.232(7)
C47 N46 1.333(9)
C47 N48 1.356(8)
C49 C50 1.351(9)
C49 C54 1.381(10)
C49 N48 1.393(9)
C50 C51 1.433(12)
C50 H50 0.9500
C51 C52 1.439(14)
C51 H51 0.9500
C52 C53 1.271(14)
C52 C55 1.484(13)
C53 C54 1.351(13)
C53 H53 0.9500
C54 H54 0.9500
C55 C56 1.434(14)
C55 H55A 0.9900
C55 H55B 0.9900
C56 C57 1.344(15)
C56 H56A 0.9900
C56 H56B 0.9900
C57 C58 1.459(14)
C57 H57A 0.9900
C57 H57B 0.9900
C58 H58A 0.9800
C58 H58B 0.9800
C58 H58C 0.9800
C59 H59A 0.9800
C59 H59B 0.9800
C59 H59C 0.9800
C60 H60A 0.9800
C60 H60B 0.9800
C60 H60C 0.9800
C101 O101 1.193(8)
C101 N102 1.396(8)
C101 N101 1.420(8)
C102 O102 1.220(7)
C102 N102 1.354(9)
C102 N103 1.391(8)
C103 O103 1.207(7)
C103 N101 1.370(9)
C103 N103 1.380(8)
C104 N101 1.475(7)
C104 C121 1.512(7)
C104 C105 1.517(8)
C104 H104 1.0000
C105 C106 1.550(7)
C105 H10A 0.9900
C105 H10B 0.9900
C106 C122 1.526(9)
C106 C107 1.561(9)
C106 H106 1.0000
C107 N108 1.421(9)
C107 H10C 0.9900
C107 H10D 0.9900
C109 O109 1.251(8)
C109 N110 1.332(9)
C109 N108 1.356(8)
C111 C112 1.367(9)
C111 C116 1.394(10)
C111 N110 1.438(9)
C112 C113 1.391(10)
C112 H112 0.9500
C113 C114 1.422(12)
C113 H113 0.9500
C114 C115 1.356(11)
C114 C117 1.531(11)
C115 C116 1.384(10)
C115 H115 0.9500
C116 H116 0.9500
C117 C118 1.459(11)
C117 H11A 0.9900
C117 H11B 0.9900
C118 C119 1.485(15)
C118 H11C 0.9900
C118 H11D 0.9900
C119 C120 1.229(15)
C119 H11E 0.9900
C119 H11F 0.9900
C120 H12A 0.9800
C120 H12B 0.9800
C120 H12C 0.9800
C121 H12D 0.9800
C121 H12E 0.9800
C121 H12F 0.9800
C122 H12G 0.9800
C122 H12H 0.9800
C122 H12I 0.9800
C123 C140 1.510(10)
C123 N102 1.513(7)
C123 C124 1.556(7)
C123 H123 1.0000
C124 C125 1.503(9)
C124 H12J 0.9900
C124 H12K 0.9900
C125 C141 1.493(9)
C125 C126 1.538(8)
C125 H125 1.0000
C126 N127 1.411(8)
C126 H12L 0.9900
C126 H12M 0.9900
C128 O128 1.245(8)
C128 N129 1.318(9)
C128 N127 1.377(9)
C130 C135 1.358(9)
C130 C131 1.367(8)
C130 N129 1.422(8)
C131 C132 1.399(10)
C131 H131 0.9500
C132 C133 1.373(11)
C132 H132 0.9500
C133 C134 1.407(9)
C133 C136 1.619(11)
C134 C135 1.402(10)
C134 H134 0.9500
C135 H135 0.9500
C136 C137 1.615(12)
C136 H13A 0.9900
C136 H13B 0.9900
C137 C138 1.400(12)
C137 H13C 0.9900
C137 H13D 0.9900
C138 C139 1.442(12)
C138 H13E 0.9900
C138 H13F 0.9900
C139 H13G 0.9800
C139 H13H 0.9800
C139 H13I 0.9800
C140 H14A 0.9800
C140 H14B 0.9800
C140 H14C 0.9800
C141 H14D 0.9800
C141 H14E 0.9800
C141 H14F 0.9800
C142 N103 1.504(9)
C142 C143 1.527(8)
C142 C159 1.529(9)
C142 H142 1.0000
C143 C144 1.489(8)
C143 H14G 0.9900
C143 H14H 0.9900
C144 C145 1.478(9)
C144 C160 1.536(9)
C144 H144 1.0000
C145 N146 1.472(9)
C145 H14I 0.9900
C145 H14J 0.9900
C147 O147 1.250(7)
C147 N146 1.328(9)
C147 N148 1.359(9)
C149 C150 1.371(12)
C149 C154 1.382(9)
C149 N148 1.425(10)
C150 C151 1.358(14)
C150 H150 0.9500
C151 C152 1.375(13)
C151 H151 0.9500
C152 C153 1.375(13)
C152 C155 1.473(13)
C153 C154 1.406(11)
C153 H153 0.9500
C154 H154 0.9500
C155 C156 1.529(13)
C155 H15A 0.9900
C155 H15B 0.9900
C156 C157 1.351(14)
C156 H15C 0.9900
C156 H15D 0.9900
C157 C158 1.532(14)
C157 H15E 0.9900
C157 H15F 0.9900
C158 H15G 0.9800
C158 H15H 0.9800
C158 H15I 0.9800
C159 H15J 0.9800
C159 H15K 0.9800
C159 H15L 0.9800
C160 H16A 0.9800
C160 H16B 0.9800
C160 H16C 0.9800
N8 H8 0.8800
N10 H10 0.8800
N27 H27 0.8800
N29 H29 0.8800
N46 H46 0.8800
N48 H48 0.8800
N108 H108 0.8800
N110 H110 0.8800
N127 H127 0.8800
N129 H129 0.8800
N146 H146 0.8800
N148 H148 0.8800

loop_
_geom_torsion_atom_site_label_1
_geom_torsion_atom_site_label_2
_geom_torsion_atom_site_label_3
_geom_torsion_atom_site_label_4
_geom_torsion
N1 C4 C5 C6 -58.4(8)
C21 C4 C5 C6 180.0(7)
C4 C5 C6 C22 -78.8(8)
C4 C5 C6 C7 157.3(6)
C22 C6 C7 N8 61.5(9)
C5 C6 C7 N8 -172.7(6)
N10 C11 C12 C13 -175.7(11)
C16 C11 C12 C13 0.1(16)
C11 C12 C13 C14 1(2)
C12 C13 C14 C15 1(3)
C12 C13 C14 C17 159.0(17)
C13 C14 C15 C16 -5(3)
C17 C14 C15 C16 -165.3(15)
C14 C15 C16 C11 5(2)
C12 C11 C16 C15 -2.9(16)
N10 C11 C16 C15 173.2(11)
C13 C14 C17 C18 82(3)
C15 C14 C17 C18 -120(3)
C14 C17 C18 C19 20(10)
C17 C18 C19 C20 79(13)
N2 C23 C24 C25 -48.6(9)
C40 C23 C24 C25 -172.4(6)
C23 C24 C25 C26 167.8(7)
C23 C24 C25 C41 -67.3(8)
C41 C25 C26 N27 63.9(8)
C24 C25 C26 N27 -172.7(6)
C35 C30 C31 C32 1.6(11)
N29 C30 C31 C32 -178.2(6)
C30 C31 C32 C33 0.2(11)
C31 C32 C33 C34 -0.7(12)
C31 C32 C33 C36 179.1(8)
C32 C33 C34 C35 -0.5(12)
C36 C33 C34 C35 179.7(8)
C31 C30 C35 C34 -2.7(12)
N29 C30 C35 C34 177.0(7)
C33 C34 C35 C30 2.2(12)
C34 C33 C36 C37 105.6(10)
C32 C33 C36 C37 -74.2(10)
C33 C36 C37 C38 -168.8(15)
C36 C37 C38 C39 -172.3(12)
N3 C42 C43 C44 -55.4(8)
C59 C42 C43 C44 178.1(6)
C42 C43 C44 C60 -68.0(8)
C42 C43 C44 C45 168.9(6)
C60 C44 C45 N46 168.5(6)
C43 C44 C45 N46 -66.4(8)
C54 C49 C50 C51 4.7(14)
N48 C49 C50 C51 177.6(8)
C49 C50 C51 C52 -1.8(16)
C50 C51 C52 C53 -2.4(19)
C50 C51 C52 C55 -179.1(11)
C51 C52 C53 C54 4(2)
C55 C52 C53 C54 179.9(13)
C52 C53 C54 C49 -1(2)
C50 C49 C54 C53 -3.8(17)
N48 C49 C54 C53 -176.9(11)
C53 C52 C55 C56 -85(2)
C51 C52 C55 C56 90.8(17)
C52 C55 C56 C57 -43(3)
C55 C56 C57 C58 -174.0(17)
N101 C104 C105 C106 -51.9(8)
C121 C104 C105 C106 -179.4(6)
C104 C105 C106 C122 -67.7(8)
C104 C105 C106 C107 166.6(6)
C122 C106 C107 N108 161.1(6)
C105 C106 C107 N108 -73.5(7)
C116 C111 C112 C113 -1.7(10)
N110 C111 C112 C113 178.9(6)
C111 C112 C113 C114 1.1(11)
C112 C113 C114 C115 0.6(12)
C112 C113 C114 C117 -179.6(7)
C113 C114 C115 C116 -1.7(12)
C117 C114 C115 C116 178.5(7)
C114 C115 C116 C111 1.1(12)
C112 C111 C116 C115 0.7(10)
N110 C111 C116 C115 -179.9(6)
C115 C114 C117 C118 -83.4(13)
C113 C114 C117 C118 96.8(12)
C114 C117 C118 C119 -61.4(15)
C117 C118 C119 C120 -156(2)
C140 C123 C124 C125 -175.8(6)
N102 C123 C124 C125 -50.8(8)
C123 C124 C125 C141 -65.5(7)
C123 C124 C125 C126 167.5(5)
C141 C125 C126 N127 61.7(8)
C124 C125 C126 N127 -168.0(6)
C135 C130 C131 C132 1.8(11)
N129 C130 C131 C132 -175.2(7)
C130 C131 C132 C133 0.8(15)
C131 C132 C133 C134 -3.4(15)
C131 C132 C133 C136 174.9(9)
C132 C133 C134 C135 3.4(13)
C136 C133 C134 C135 -175.0(8)
C131 C130 C135 C134 -1.7(11)
N129 C130 C135 C134 175.4(7)
C133 C134 C135 C130 -1.0(12)
C132 C133 C136 C137 -80.2(11)
C134 C133 C136 C137 98.1(10)
C133 C136 C137 C138 175.9(10)
C136 C137 C138 C139 -170.5(11)
N103 C142 C143 C144 -142.9(7)
C159 C142 C143 C144 93.0(8)
C142 C143 C144 C145 66.1(9)
C142 C143 C144 C160 -165.3(7)
C143 C144 C145 N146 61.5(8)
C160 C144 C145 N146 -65.5(9)
C154 C149 C150 C151 2.0(15)
N148 C149 C150 C151 -175.2(9)
C149 C150 C151 C152 -4.8(17)
C150 C151 C152 C153 4.8(16)
C150 C151 C152 C155 176.5(10)
C151 C152 C153 C154 -2.1(14)
C155 C152 C153 C154 -173.3(8)
C150 C149 C154 C153 0.9(12)
N148 C149 C154 C153 178.1(7)
C152 C153 C154 C149 -0.7(13)
C153 C152 C155 C156 94.8(14)
C151 C152 C155 C156 -76.6(16)
C152 C155 C156 C157 170.7(16)
C155 C156 C157 C158 -59(2)
O3 C3 N1 C1 -179.8(7)
N3 C3 N1 C1 -0.2(10)
O3 C3 N1 C4 3.4(11)
N3 C3 N1 C4 -177.0(6)
O1 C1 N1 C3 174.7(7)
N2 C1 N1 C3 -5.4(10)
O1 C1 N1 C4 -8.4(10)
N2 C1 N1 C4 171.5(6)
C5 C4 N1 C3 -61.2(8)
C21 C4 N1 C3 62.1(9)
C5 C4 N1 C1 121.8(7)
C21 C4 N1 C1 -114.8(7)
O2 C2 N2 C1 174.0(8)
N3 C2 N2 C1 -6.1(12)
O2 C2 N2 C23 -10.7(12)
N3 C2 N2 C23 169.2(6)
O1 C1 N2 C2 -171.3(8)
N1 C1 N2 C2 8.8(11)
O1 C1 N2 C23 13.3(11)
N1 C1 N2 C23 -166.6(6)
C24 C23 N2 C2 -56.7(9)
C40 C23 N2 C2 69.4(8)
C24 C23 N2 C1 119.0(7)
C40 C23 N2 C1 -114.8(7)
O3 C3 N3 C2 -177.2(7)
N1 C3 N3 C2 3.2(10)
O3 C3 N3 C42 -1.4(11)
N1 C3 N3 C42 179.0(7)
O2 C2 N3 C3 179.5(7)
N2 C2 N3 C3 -0.4(11)
O2 C2 N3 C42 3.6(11)
N2 C2 N3 C42 -176.2(7)
C43 C42 N3 C3 -62.7(8)
C59 C42 N3 C3 65.1(9)
C43 C42 N3 C2 113.3(7)
C59 C42 N3 C2 -118.9(7)
O9 C9 N8 C7 0.0(11)
N10 C9 N8 C7 177.0(6)
C6 C7 N8 C9 77.4(9)
O9 C9 N10 C11 -10.4(12)
N8 C9 N10 C11 172.7(7)
C12 C11 N10 C9 18.3(13)
C16 C11 N10 C9 -157.7(8)
O28 C28 N27 C26 -15.6(13)
N29 C28 N27 C26 159.4(7)
C25 C26 N27 C28 -106.9(8)
O28 C28 N29 C30 -2.6(12)
N27 C28 N29 C30 -177.9(7)
C35 C30 N29 C28 138.0(8)
C31 C30 N29 C28 -42.2(11)
O47 C47 N46 C45 1.6(11)
N48 C47 N46 C45 -178.9(6)
C44 C45 N46 C47 -86.8(9)
O47 C47 N48 C49 -6.6(12)
N46 C47 N48 C49 174.0(7)
C50 C49 N48 C47 22.3(13)
C54 C49 N48 C47 -165.0(8)
O103 C103 N101 C101 -178.3(6)
N103 C103 N101 C101 4.4(9)
O103 C103 N101 C104 -0.1(9)
N103 C103 N101 C104 -177.5(5)
O101 C101 N101 C103 -179.2(7)
N102 C101 N101 C103 2.9(8)
O101 C101 N101 C104 2.6(9)
N102 C101 N101 C104 -175.3(5)
C121 C104 N101 C103 69.7(7)
C105 C104 N101 C103 -59.5(7)
C121 C104 N101 C101 -112.0(6)
C105 C104 N101 C101 118.8(6)
O102 C102 N102 C101 -179.1(6)
N103 C102 N102 C101 1.9(9)
O102 C102 N102 C123 8.9(10)
N103 C102 N102 C123 -170.1(5)
O101 C101 N102 C102 175.9(7)
N101 C101 N102 C102 -6.3(9)
O101 C101 N102 C123 -12.2(9)
N101 C101 N102 C123 165.6(5)
C140 C123 N102 C102 -122.0(7)
C124 C123 N102 C102 113.5(7)
C140 C123 N102 C101 65.4(8)
C124 C123 N102 C101 -59.1(8)
O103 C103 N103 C102 173.3(6)
N101 C103 N103 C102 -9.4(9)
O103 C103 N103 C142 -3.3(9)
N101 C103 N103 C142 174.0(5)
O102 C102 N103 C103 -172.5(6)
N102 C102 N103 C103 6.5(9)
O102 C102 N103 C142 4.1(9)
N102 C102 N103 C142 -176.9(6)
C143 C142 N103 C103 -51.2(8)
C159 C142 N103 C103 74.8(8)
C143 C142 N103 C102 132.0(6)
C159 C142 N103 C102 -102.0(8)
O109 C109 N108 C107 8.2(11)
N110 C109 N108 C107 -170.4(6)
C106 C107 N108 C109 -81.1(8)
O109 C109 N110 C111 -1.1(12)
N108 C109 N110 C111 177.5(6)
C112 C111 N110 C109 42.0(10)
C116 C111 N110 C109 -137.4(7)
O128 C128 N127 C126 -21.0(12)
N129 C128 N127 C126 160.8(7)
C125 C126 N127 C128 -108.3(8)
O128 C128 N129 C130 4.1(14)
N127 C128 N129 C130 -177.9(6)
C135 C130 N129 C128 149.7(8)
C131 C130 N129 C128 -33.3(11)
O147 C147 N146 C145 3.4(11)
N148 C147 N146 C145 -177.5(6)
C144 C145 N146 C147 -87.6(8)
O147 C147 N148 C149 -1.9(11)
N146 C147 N148 C149 179.0(7)
C150 C149 N148 C147 -138.2(8)
C154 C149 N148 C147 44.6(11)
